data_7128402
loop_
_publ_author_name
'Mastropasqua Talamo, Maurizio'
'Pop, Flavia'
'Avarvari, Narcis'

_publ_section_title
;
 Straightforward <i>N</i>-alkylation of diketopyrrolopyrroles through the
 Mitsunobu reaction with benzyl, \a-branched, and chiral alcohols.
;
_journal_issue 53
_journal_name_full 'Chemical communications (Cambridge, England)'
_journal_page_first 6514
_journal_page_last 6517
_journal_paper_doi 10.1039/d1cc02472h
_journal_volume 57
_journal_year 2021
_chemical_formula_moiety 'C24 H28 N2 O2 S2'
_chemical_formula_sum 'C24 H28 N2 O2 S2'
_chemical_formula_weight 440.60
_space_group_crystal_system monoclinic
_space_group_IT_number 14
_space_group_name_Hall '-P 2ybc'
_space_group_name_H-M_alt 'P 1 21/c 1'
_atom_sites_solution_hydrogens geom
_atom_sites_solution_primary dual
_atom_sites_solution_secondary difmap
_audit_creation_method SHELXL-2018/3
_audit_update_record
;
2021-05-07 deposited with the CCDC.	2021-06-01 downloaded from the CCDC.
;
_cell_angle_alpha 90
_cell_angle_beta 109.093(8)
_cell_angle_gamma 90
_cell_formula_units_Z 2
_cell_length_a 13.0653(11)
_cell_length_b 5.5363(3)
_cell_length_c 16.2264(10)
_cell_measurement_reflns_used 1875
_cell_measurement_temperature 150.00(10)
_cell_measurement_theta_max 71.5970
_cell_measurement_theta_min 5.7170
_cell_volume 1109.14(14)
_computing_cell_refinement 'CrysAlisPro 1.171.40.45a (Rigaku OD, 2019)'
_computing_data_collection 'CrysAlisPro 1.171.40.45a (Rigaku OD, 2019)'
_computing_data_reduction 'CrysAlisPro 1.171.40.45a (Rigaku OD, 2019)'
_computing_molecular_graphics 'DIAMOND 3.2k (Crystal Impact GbR, 2014)'
_computing_publication_material 'WinGX publication routines (Farrugia, V2018)'
_computing_structure_refinement 'SHELXL-2018/3 (Sheldrick, 2018)'
_computing_structure_solution 'SHELXT-2018/2 (Sheldrick, 2018)'
_diffrn_ambient_temperature 150.0(1)
_diffrn_detector_area_resol_mean 5.1990
_diffrn_measured_fraction_theta_full 0.985
_diffrn_measured_fraction_theta_max 0.972
_diffrn_measurement_device_type 'SuperNova, Single source at offset, AtlasS2'
_diffrn_measurement_method '\w scans'
_diffrn_radiation_monochromator mirror
_diffrn_radiation_source 'SuperNova(Cu)micro-focus sealed X-ray Source'
_diffrn_radiation_type CuK\a
_diffrn_radiation_wavelength 1.54184
_diffrn_reflns_av_R_equivalents 0.0227
_diffrn_reflns_av_unetI/netI 0.0289
_diffrn_reflns_Laue_measured_fraction_full 0.985
_diffrn_reflns_Laue_measured_fraction_max 0.972
_diffrn_reflns_limit_h_max 15
_diffrn_reflns_limit_h_min -11
_diffrn_reflns_limit_k_max 6
_diffrn_reflns_limit_k_min -6
_diffrn_reflns_limit_l_max 16
_diffrn_reflns_limit_l_min -19
_diffrn_reflns_number 4034
_diffrn_reflns_point_group_measured_fraction_full 0.985
_diffrn_reflns_point_group_measured_fraction_max 0.972
_diffrn_reflns_theta_full 71.000
_diffrn_reflns_theta_max 72.219
_diffrn_reflns_theta_min 3.580
_exptl_absorpt_coefficient_mu 2.357
_exptl_absorpt_correction_T_max 1.00000
_exptl_absorpt_correction_T_min 0.57383
_exptl_absorpt_correction_type multi-scan
_exptl_absorpt_process_details
;
CrysAlisPro 1.171.40.45a (Rigaku Oxford Diffraction, 2019)
Empirical absorption correction using spherical harmonics,
 implemented in SCALE3 ABSPACK scaling algorithm.
;
_exptl_crystal_colour red
_exptl_crystal_density_diffrn 1.319
_exptl_crystal_description prism
_exptl_crystal_F_000 468
_exptl_crystal_size_max 0.12
_exptl_crystal_size_mid 0.06
_exptl_crystal_size_min 0.01
_refine_diff_density_max 0.436
_refine_diff_density_min -0.264
_refine_diff_density_rms 0.049
_refine_ls_extinction_method none
_refine_ls_goodness_of_fit_ref 1.050
_refine_ls_hydrogen_treatment constr
_refine_ls_matrix_type full
_refine_ls_number_parameters 168
_refine_ls_number_reflns 2123
_refine_ls_number_restraints 12
_refine_ls_restrained_S_all 1.055
_refine_ls_R_factor_all 0.0526
_refine_ls_R_factor_gt 0.0455
_refine_ls_shift/su_max 0.001
_refine_ls_shift/su_mean 0.000
_refine_ls_structure_factor_coef Fsqd
_refine_ls_weighting_details 'w=1/[\s^2^(Fo^2^)+(0.0735P)^2^+0.2070P] where P=(Fo^2^+2Fc^2^)/3'
_refine_ls_weighting_scheme calc
_refine_ls_wR_factor_gt 0.1224
_refine_ls_wR_factor_ref 0.1312
_reflns_Friedel_coverage 0.000
_reflns_number_gt 1807
_reflns_number_total 2123
_reflns_threshold_expression 'I > 2\s(I)'
_cod_data_source_file d1cc02472h2.cif
_cod_data_source_block shelx_CCDC1
_cod_depositor_comments 'Adding full bibliography for 7128401--7128403.cif.'
_cod_original_sg_symbol_H-M 'P 21/c'
_cod_database_code 7128402
_shelx_shelxl_version_number 2018/3
_shelx_space_group_comment
;
The symmetry employed for this shelxl refinement is uniquely defined
by the following loop, which should always be used as a source of
symmetry information in preference to the above space-group names.
They are only intended as comments.
;

loop_
_space_group_symop_operation_xyz
'x, y, z'
'-x, y+1/2, -z+1/2'
'-x, -y, -z'
'x, -y-1/2, z-1/2'

loop_
_atom_site_label
_atom_site_type_symbol
_atom_site_fract_x
_atom_site_fract_y
_atom_site_fract_z
_atom_site_U_iso_or_equiv
_atom_site_adp_type
_atom_site_occupancy
_atom_site_site_symmetry_order
_atom_site_calc_flag
_atom_site_refinement_flags_posn
_atom_site_refinement_flags_adp
_atom_site_refinement_flags_occupancy
_atom_site_disorder_assembly
_atom_site_disorder_group
C1 C 0.6617(2) 1.1343(4) 0.77553(15) 0.0690(7) Uani 1 1 d . . . . .
H1 H 0.694624 1.218695 0.826954 0.083 Uiso 1 1 calc R U . . .
C2 C 0.5676(2) 1.1972(4) 0.71643(14) 0.0612(6) Uani 1 1 d . . . . .
H2 H 0.528383 1.332955 0.721878 0.073 Uiso 1 1 calc R U . . .
C3 C 0.53353(19) 1.0373(3) 0.64481(12) 0.0520(5) Uani 1 1 d . . . . .
H3 H 0.468913 1.054683 0.598939 0.062 Uiso 1 1 calc R U . . .
C4 C 0.60598(17) 0.8535(3) 0.65011(11) 0.0484(4) Uani 1 1 d . . . . .
C5 C 0.58864(16) 0.6608(3) 0.58672(10) 0.0434(4) Uani 1 1 d . . . . .
C6 C 0.49154(16) 0.5990(3) 0.52470(10) 0.0428(4) Uani 1 1 d . . . . .
C7 C 0.62166(16) 0.3374(3) 0.50791(11) 0.0452(4) Uani 1 1 d . . . . .
C8 C 0.78271(17) 0.5065(4) 0.62236(12) 0.0528(5) Uani 1 1 d . . . . .
H8A H 0.812253 0.350602 0.614624 0.063 Uiso 1 1 calc R U . . .
H8B H 0.795100 0.527653 0.684208 0.063 Uiso 1 1 calc R U . . .
C9 C 0.84379(18) 0.7030(4) 0.59197(14) 0.0595(5) Uani 1 1 d . . . . .
H9A H 0.809584 0.856287 0.598247 0.071 Uiso 0.474(8) 1 calc R U P A 1
H9B H 0.819378 0.861527 0.604928 0.071 Uiso 0.526(8) 1 calc R U P A 2
C10A C 0.8287(14) 0.676(3) 0.4913(11) 0.089(5) Uani 0.474(8) 1 d . U P A 1
H10A H 0.857504 0.521613 0.481386 0.106 Uiso 0.474(8) 1 calc R U P A 1
H10B H 0.752020 0.678800 0.458099 0.106 Uiso 0.474(8) 1 calc R U P A 1
C10B C 0.9675(16) 0.675(3) 0.6425(11) 0.072(2) Uani 0.526(8) 1 d . U P A 2
H10C H 0.992850 0.523948 0.626090 0.087 Uiso 0.526(8) 1 calc R U P A 2
H10D H 0.978740 0.669300 0.704622 0.087 Uiso 0.526(8) 1 calc R U P A 2
C11A C 0.8850(7) 0.8759(17) 0.4587(6) 0.116(3) Uani 0.474(8) 1 d . . P A 1
H11A H 0.862454 1.029853 0.473833 0.175 Uiso 0.474(8) 1 calc R U P A 1
H11B H 0.866182 0.864536 0.396429 0.175 Uiso 0.474(8) 1 calc R U P A 1
H11C H 0.961975 0.859588 0.485049 0.175 Uiso 0.474(8) 1 calc R U P A 1
C11B C 1.0327(4) 0.8787(11) 0.6243(4) 0.0850(19) Uani 0.526(8) 1 d . . P A 2
H11D H 1.030355 0.871095 0.564635 0.127 Uiso 0.526(8) 1 calc R U P A 2
H11E H 1.106401 0.865441 0.662008 0.127 Uiso 0.526(8) 1 calc R U P A 2
H11F H 1.003060 1.029964 0.634676 0.127 Uiso 0.526(8) 1 calc R U P A 2
C12A C 0.9587(18) 0.713(4) 0.6555(13) 0.091(4) Uani 0.474(8) 1 d . U P A 1
H12A H 0.956814 0.725599 0.713958 0.136 Uiso 0.474(8) 1 calc R U P A 1
H12B H 0.995155 0.851792 0.642637 0.136 Uiso 0.474(8) 1 calc R U P A 1
H12C H 0.996892 0.569366 0.649931 0.136 Uiso 0.474(8) 1 calc R U P A 1
C12B C 0.8265(8) 0.686(2) 0.4970(9) 0.058(3) Uani 0.526(8) 1 d . U P A 2
H12D H 0.851601 0.831809 0.477738 0.087 Uiso 0.526(8) 1 calc R U P A 2
H12E H 0.750706 0.665425 0.465915 0.087 Uiso 0.526(8) 1 calc R U P A 2
H12F H 0.866013 0.550778 0.485980 0.087 Uiso 0.526(8) 1 calc R U P A 2
N1 N 0.66695(13) 0.5045(3) 0.57689(9) 0.0461(4) Uani 1 1 d . . . . .
O1 O 0.67577(12) 0.1816(2) 0.48760(8) 0.0530(4) Uani 1 1 d . . . . .
S1 S 0.71465(5) 0.87918(12) 0.74528(4) 0.0716(2) Uani 1 1 d . . . . .

loop_
_atom_site_aniso_label
_atom_site_aniso_U_11
_atom_site_aniso_U_22
_atom_site_aniso_U_33
_atom_site_aniso_U_23
_atom_site_aniso_U_13
_atom_site_aniso_U_12
C1 0.1075(19) 0.0573(12) 0.0501(11) -0.0178(9) 0.0366(13) -0.0166(12)
C2 0.1093(18) 0.0374(9) 0.0533(11) -0.0049(8) 0.0491(12) -0.0087(11)
C3 0.0907(14) 0.0363(9) 0.0405(9) 0.0019(7) 0.0370(9) -0.0006(9)
C4 0.0768(12) 0.0402(9) 0.0352(8) 0.0006(7) 0.0282(8) -0.0033(8)
C5 0.0681(11) 0.0363(8) 0.0320(7) 0.0058(6) 0.0247(7) 0.0046(8)
C6 0.0679(11) 0.0347(8) 0.0314(7) 0.0024(6) 0.0242(7) 0.0058(7)
C7 0.0690(11) 0.0372(8) 0.0358(8) 0.0046(6) 0.0261(8) 0.0042(8)
C8 0.0666(11) 0.0462(10) 0.0440(9) 0.0073(8) 0.0160(8) 0.0066(8)
C9 0.0684(12) 0.0551(11) 0.0542(11) 0.0091(9) 0.0188(9) 0.0013(10)
C10A 0.112(10) 0.107(10) 0.045(5) 0.007(5) 0.025(6) -0.028(7)
C10B 0.082(4) 0.075(4) 0.058(4) 0.007(3) 0.020(3) 0.008(3)
C11A 0.123(6) 0.122(7) 0.123(6) 0.040(5) 0.068(5) 0.030(5)
C11B 0.073(3) 0.094(4) 0.076(3) -0.006(3) 0.009(2) -0.010(3)
C12A 0.079(6) 0.108(8) 0.076(7) 0.005(5) 0.014(4) -0.029(6)
C12B 0.053(4) 0.065(5) 0.067(6) 0.018(4) 0.034(4) 0.015(4)
N1 0.0647(9) 0.0394(8) 0.0386(7) 0.0032(6) 0.0231(7) 0.0042(7)
O1 0.0728(8) 0.0427(7) 0.0504(7) 0.0015(5) 0.0298(6) 0.0124(6)
S1 0.0882(4) 0.0724(4) 0.0494(3) -0.0192(2) 0.0158(3) -0.0013(3)

loop_
_atom_type_symbol
_atom_type_description
_atom_type_scat_dispersion_real
_atom_type_scat_dispersion_imag
_atom_type_scat_source
C C 0.0181 0.0091 'International Tables Vol C Tables 4.2.6.8 and 6.1.1.4'
H H 0.0000 0.0000 'International Tables Vol C Tables 4.2.6.8 and 6.1.1.4'
N N 0.0311 0.0180 'International Tables Vol C Tables 4.2.6.8 and 6.1.1.4'
O O 0.0492 0.0322 'International Tables Vol C Tables 4.2.6.8 and 6.1.1.4'
S S 0.3331 0.5567 'International Tables Vol C Tables 4.2.6.8 and 6.1.1.4'

loop_
_geom_angle_atom_site_label_1
_geom_angle_atom_site_label_2
_geom_angle_atom_site_label_3
_geom_angle
_geom_angle_site_symmetry_1
_geom_angle_site_symmetry_3
_geom_angle_publ_flag
C2 C1 S1 111.88(16) . . ?
C2 C1 H1 124.1 . . ?
S1 C1 H1 124.1 . . ?
C1 C2 C3 113.3(2) . . ?
C1 C2 H2 123.3 . . ?
C3 C2 H2 123.3 . . ?
C4 C3 C2 112.8(2) . . ?
C4 C3 H3 123.6 . . ?
C2 C3 H3 123.6 . . ?
C3 C4 C5 123.86(19) . . ?
C3 C4 S1 110.06(14) . . ?
C5 C4 S1 125.98(15) . . ?
C6 C5 N1 107.33(15) . . ?
C6 C5 C4 126.44(17) . . ?
N1 C5 C4 126.23(18) . . ?
C5 C6 C6 109.1(2) . 3_666 ?
C5 C6 C7 142.66(16) . 3_666 ?
C6 C6 C7 108.2(2) 3_666 3_666 ?
O1 C7 N1 122.72(18) . . ?
O1 C7 C6 133.25(18) . 3_666 ?
N1 C7 C6 104.04(14) . 3_666 ?
N1 C8 C9 114.22(15) . . ?
N1 C8 H8A 108.7 . . ?
C9 C8 H8A 108.7 . . ?
N1 C8 H8B 108.7 . . ?
C9 C8 H8B 108.7 . . ?
H8A C8 H8B 107.6 . . ?
C12B C9 C10B 108.6(7) . . ?
C12B C9 C8 111.9(5) . . ?
C10B C9 C8 108.8(7) . . ?
C8 C9 C12A 108.3(9) . . ?
C8 C9 C10A 111.4(7) . . ?
C12A C9 C10A 117.6(10) . . ?
C8 C9 H9A 106.3 . . ?
C12A C9 H9A 106.3 . . ?
C10A C9 H9A 106.3 . . ?
C12B C9 H9B 109.2 . . ?
C10B C9 H9B 109.2 . . ?
C8 C9 H9B 109.2 . . ?
C11A C10A C9 112.4(13) . . ?
C11A C10A H10A 109.1 . . ?
C9 C10A H10A 109.1 . . ?
C11A C10A H10B 109.1 . . ?
C9 C10A H10B 109.1 . . ?
H10A C10A H10B 107.9 . . ?
C9 C10B C11B 112.3(10) . . ?
C9 C10B H10C 109.1 . . ?
C11B C10B H10C 109.1 . . ?
C9 C10B H10D 109.1 . . ?
C11B C10B H10D 109.1 . . ?
H10C C10B H10D 107.9 . . ?
C10A C11A H11A 109.5 . . ?
C10A C11A H11B 109.5 . . ?
H11A C11A H11B 109.5 . . ?
C10A C11A H11C 109.5 . . ?
H11A C11A H11C 109.5 . . ?
H11B C11A H11C 109.5 . . ?
C10B C11B H11D 109.5 . . ?
C10B C11B H11E 109.5 . . ?
H11D C11B H11E 109.5 . . ?
C10B C11B H11F 109.5 . . ?
H11D C11B H11F 109.5 . . ?
H11E C11B H11F 109.5 . . ?
C9 C12A H12A 109.5 . . ?
C9 C12A H12B 109.5 . . ?
H12A C12A H12B 109.5 . . ?
C9 C12A H12C 109.5 . . ?
H12A C12A H12C 109.5 . . ?
H12B C12A H12C 109.5 . . ?
C9 C12B H12D 109.5 . . ?
C9 C12B H12E 109.5 . . ?
H12D C12B H12E 109.5 . . ?
C9 C12B H12F 109.5 . . ?
H12D C12B H12F 109.5 . . ?
H12E C12B H12F 109.5 . . ?
C5 N1 C7 111.29(16) . . ?
C5 N1 C8 128.48(16) . . ?
C7 N1 C8 120.07(15) . . ?
C1 S1 C4 91.90(11) . . ?

loop_
_geom_bond_atom_site_label_1
_geom_bond_atom_site_label_2
_geom_bond_distance
_geom_bond_site_symmetry_2
_geom_bond_publ_flag
C1 C2 1.335(4) . ?
C1 S1 1.713(2) . ?
C1 H1 0.9300 . ?
C2 C3 1.412(3) . ?
C2 H2 0.9300 . ?
C3 C4 1.373(3) . ?
C3 H3 0.9300 . ?
C4 C5 1.447(2) . ?
C4 S1 1.728(2) . ?
C5 C6 1.380(3) . ?
C5 N1 1.389(2) . ?
C6 C6 1.418(3) 3_666 ?
C6 C7 1.442(3) 3_666 ?
C7 O1 1.227(2) . ?
C7 N1 1.423(2) . ?
C8 N1 1.450(3) . ?
C8 C9 1.524(3) . ?
C8 H8A 0.9700 . ?
C8 H8B 0.9700 . ?
C9 C12B 1.485(14) . ?
C9 C10B 1.563(19) . ?
C9 C12A 1.52(2) . ?
C9 C10A 1.588(18) . ?
C9 H9A 0.9800 . ?
C9 H9B 0.9800 . ?
C10A C11A 1.51(2) . ?
C10A H10A 0.9700 . ?
C10A H10B 0.9700 . ?
C10B C11B 1.50(2) . ?
C10B H10C 0.9700 . ?
C10B H10D 0.9700 . ?
C11A H11A 0.9600 . ?
C11A H11B 0.9600 . ?
C11A H11C 0.9600 . ?
C11B H11D 0.9600 . ?
C11B H11E 0.9600 . ?
C11B H11F 0.9600 . ?
C12A H12A 0.9600 . ?
C12A H12B 0.9600 . ?
C12A H12C 0.9600 . ?
C12B H12D 0.9600 . ?
C12B H12E 0.9600 . ?
C12B H12F 0.9600 . ?

loop_
_geom_torsion_atom_site_label_1
_geom_torsion_atom_site_label_2
_geom_torsion_atom_site_label_3
_geom_torsion_atom_site_label_4
_geom_torsion
_geom_torsion_site_symmetry_1
_geom_torsion_site_symmetry_2
_geom_torsion_site_symmetry_3
_geom_torsion_site_symmetry_4
_geom_torsion_publ_flag
S1 C1 C2 C3 1.2(2) . . . . ?
C1 C2 C3 C4 -1.5(2) . . . . ?
C2 C3 C4 C5 177.74(16) . . . . ?
C2 C3 C4 S1 1.0(2) . . . . ?
C3 C4 C5 C6 -15.6(3) . . . . ?
S1 C4 C5 C6 160.53(14) . . . . ?
C3 C4 C5 N1 164.06(16) . . . . ?
S1 C4 C5 N1 -19.8(2) . . . . ?
N1 C5 C6 C6 0.2(2) . . . 3_666 ?
C4 C5 C6 C6 179.97(17) . . . 3_666 ?
N1 C5 C6 C7 179.8(2) . . . 3_666 ?
C4 C5 C6 C7 -0.5(3) . . . 3_666 ?
N1 C8 C9 C12B -57.0(4) . . . . ?
N1 C8 C9 C10B -177.0(6) . . . . ?
N1 C8 C9 C12A 169.7(8) . . . . ?
N1 C8 C9 C10A -59.4(7) . . . . ?
C8 C9 C10A C11A 177.7(8) . . . . ?
C12A C9 C10A C11A -56.5(15) . . . . ?
C12B C9 C10B C11B 64.6(11) . . . . ?
C8 C9 C10B C11B -173.3(7) . . . . ?
C6 C5 N1 C7 -0.06(18) . . . . ?
C4 C5 N1 C7 -179.81(15) . . . . ?
C6 C5 N1 C8 175.31(16) . . . . ?
C4 C5 N1 C8 -4.4(3) . . . . ?
O1 C7 N1 C5 -179.78(15) . . . . ?
C6 C7 N1 C5 -0.12(17) 3_666 . . . ?
O1 C7 N1 C8 4.4(2) . . . . ?
C6 C7 N1 C8 -175.93(14) 3_666 . . . ?
C9 C8 N1 C5 -75.4(2) . . . . ?
C9 C8 N1 C7 99.6(2) . . . . ?
C2 C1 S1 C4 -0.54(18) . . . . ?
C3 C4 S1 C1 -0.30(15) . . . . ?
C5 C4 S1 C1 -176.92(17) . . . . ?
